data_7037102
loop_
_publ_author_name
'Sun, Lei'
'Chen, Hui'
'Ma, Chengbing'
'Chen, Changneng'

_publ_section_title
;
 Dodenuclear [MnLn] clusters with 2-(hydroxymethyl)pyridine: syntheses,
 structures, and magnetic properties.
;
_journal_issue 48
_journal_name_full 'Dalton transactions (Cambridge, England : 2003)'
_journal_page_first 20964
_journal_page_last 20971
_journal_paper_doi 10.1039/c5dt03130c
_journal_volume 44
_journal_year 2015
_chemical_formula_sum 'C120 H99.5 Mn8 N8.5 O51.5 Pr4'
_chemical_formula_weight 3487.74
_space_group_crystal_system triclinic
_space_group_IT_number 2
_space_group_name_Hall '-P 1'
_space_group_name_H-M_alt 'P -1'
_symmetry_space_group_name_Hall '-P 1'
_symmetry_space_group_name_H-M 'P -1'
_atom_sites_solution_hydrogens geom
_atom_sites_solution_primary direct
_atom_sites_solution_secondary difmap
_audit_block_doi 10.5517/cc143ctf
_audit_creation_method SHELXL-2014/7
_audit_update_record
;
2015-11-05 deposited with the CCDC.
2015-11-06 downloaded from the CCDC.
;
_cell_angle_alpha 66.305(2)
_cell_angle_beta 88.319(2)
_cell_angle_gamma 84.0997(17)
_cell_formula_units_Z 1
_cell_length_a 14.3358(4)
_cell_length_b 14.6448(2)
_cell_length_c 17.0596(4)
_cell_measurement_reflns_used 21639
_cell_measurement_temperature 100(2)
_cell_measurement_theta_max 28.7190
_cell_measurement_theta_min 2.8760
_cell_volume 3261.98(14)
_computing_cell_refinement
;
CrysAlisPro, Agilent Technologies,
Version 1.171.37.31 (release 14-01-2014 CrysAlis171 .NET)
(compiled Jan 14 2014,18:38:05)
;
_computing_data_collection
;
CrysAlisPro, Agilent Technologies,
Version 1.171.37.31 (release 14-01-2014 CrysAlis171 .NET)
(compiled Jan 14 2014,18:38:05)
;
_computing_data_reduction
;
CrysAlisPro, Agilent Technologies,
Version 1.171.37.31 (release 14-01-2014 CrysAlis171 .NET)
(compiled Jan 14 2014,18:38:05)
;
_computing_molecular_graphics
;
diamond 3.0
;
_computing_publication_material
;
olex2-1.2
;
_computing_structure_refinement 'SHELXL-2014/7 (Sheldrick, 2014)'
_computing_structure_solution 'SHELXL-2014/7 (Sheldrick, 2014)'
_diffrn_ambient_temperature 100(2)
_diffrn_detector_area_resol_mean 10.5594
_diffrn_measured_fraction_theta_full 0.999
_diffrn_measured_fraction_theta_max 0.999
_diffrn_measurement_device_type 'SuperNova, Dual, Cu at zero, Atlas'
_diffrn_measurement_method '\w scans'
_diffrn_radiation_type MoK\a
_diffrn_radiation_wavelength 0.71073
_diffrn_reflns_av_R_equivalents 0.0314
_diffrn_reflns_av_unetI/netI 0.0343
_diffrn_reflns_Laue_measured_fraction_full 0.999
_diffrn_reflns_Laue_measured_fraction_max 0.999
_diffrn_reflns_limit_h_max 16
_diffrn_reflns_limit_h_min -17
_diffrn_reflns_limit_k_max 17
_diffrn_reflns_limit_k_min -17
_diffrn_reflns_limit_l_max 20
_diffrn_reflns_limit_l_min -17
_diffrn_reflns_number 36593
_diffrn_reflns_point_group_measured_fraction_full 0.999
_diffrn_reflns_point_group_measured_fraction_max 0.999
_diffrn_reflns_theta_full 25.000
_diffrn_reflns_theta_max 25.000
_diffrn_reflns_theta_min 2.855
_diffrn_source 'fine-focus sealed tube'
_exptl_absorpt_coefficient_mu 2.301
_exptl_absorpt_correction_T_max 1.00000
_exptl_absorpt_correction_T_min 0.70857
_exptl_absorpt_correction_type multi-scan
_exptl_absorpt_process_details
;
CrysAlisPro, Agilent Technologies,
Version 1.171.37.31 (release 14-01-2014 CrysAlis171 .NET)
(compiled Jan 14 2014,18:38:05)
Empirical absorption correction using spherical harmonics,
 implemented in SCALE3 ABSPACK scaling algorithm.
;
_exptl_crystal_colour black
_exptl_crystal_density_diffrn 1.775
_exptl_crystal_density_method 'not measured'
_exptl_crystal_description block
_exptl_crystal_F_000 1727
_exptl_crystal_preparation 'Magnetic properties'
_exptl_crystal_size_max 0.35
_exptl_crystal_size_mid 0.23
_exptl_crystal_size_min 0.07
_platon_squeeze_details
;
The unit cell contains 0.5 hmpH molecules which have been treated as a diffuse
contribution to the overall scattering without specific atom positions by SQUEEZE/ PLATON.
;
_refine_diff_density_max 2.253
_refine_diff_density_min -1.199
_refine_diff_density_rms 0.122
_refine_ls_extinction_method none
_refine_ls_goodness_of_fit_ref 1.024
_refine_ls_hydrogen_treatment constr
_refine_ls_matrix_type full
_refine_ls_number_parameters 889
_refine_ls_number_reflns 11460
_refine_ls_number_restraints 488
_refine_ls_restrained_S_all 1.058
_refine_ls_R_factor_all 0.0487
_refine_ls_R_factor_gt 0.0403
_refine_ls_shift/su_max 0.001
_refine_ls_shift/su_mean 0.000
_refine_ls_structure_factor_coef Fsqd
_refine_ls_weighting_details 'w=1/[\s^2^(Fo^2^)+(0.0500P)^2^+15.0000P] where P=(Fo^2^+2Fc^2^)/3'
_refine_ls_weighting_scheme calc
_refine_ls_wR_factor_gt 0.1038
_refine_ls_wR_factor_ref 0.1086
_reflns_Friedel_coverage 0.000
_reflns_number_gt 9744
_reflns_number_total 11460
_reflns_threshold_expression 'I > 2\s(I)'
_cod_data_source_file c5dt03130c2.cif
_cod_data_source_block x
_cod_depositor_comments 'Adding full bibliography for 7037101--7037102.cif.'
_cod_original_formula_sum 'C120 H99.50 Mn8 N8.50 O51.50 Pr4'
_cod_database_code 7037102
_shelx_shelxl_version_number 2014/7
_shelx_space_group_comment
;
The symmetry employed for this shelxl refinement is uniquely defined
by the following loop, which should always be used as a source of
symmetry information in preference to the above space-group names.
They are only intended as comments.
;

loop_
_space_group_symop_operation_xyz
'x, y, z'
'-x, -y, -z'

loop_
_atom_site_label
_atom_site_type_symbol
_atom_site_fract_x
_atom_site_fract_y
_atom_site_fract_z
_atom_site_U_iso_or_equiv
_atom_site_adp_type
_atom_site_occupancy
_atom_site_site_symmetry_order
_atom_site_calc_flag
_atom_site_refinement_flags_posn
_atom_site_refinement_flags_adp
_atom_site_refinement_flags_occupancy
_atom_site_disorder_assembly
_atom_site_disorder_group
Pr1 Pr 0.20121(2) 0.35816(2) 0.13641(2) 0.02356(9) Uani 1 1 d . U . . .
Pr2 Pr -0.12139(2) 0.74174(2) -0.38207(2) 0.02396(9) Uani 1 1 d . . . . .
Mn1 Mn 0.13703(5) 0.50582(5) -0.10326(5) 0.02642(18) Uani 1 1 d . . . . .
Mn2 Mn 0.02671(5) 0.59403(5) 0.00540(5) 0.02269(17) Uani 1 1 d . U . . .
Mn3 Mn 0.02929(5) 0.71497(5) -0.21540(4) 0.01872(16) Uani 1 1 d . . . . .
Mn4 Mn -0.02531(5) 0.51560(5) -0.22685(4) 0.01820(16) Uani 1 1 d . . . . .
N1 N 0.1116(3) 0.8221(3) -0.2198(2) 0.0241(9) Uani 1 1 d . . . . .
N2 N 0.0083(3) 0.3899(3) -0.2488(3) 0.0230(9) Uani 1 1 d . . . . .
N3 N -0.2380(4) 0.7879(4) -0.5402(3) 0.0497(14) Uani 1 1 d . . . . .
N4 N 0.0151(4) 0.8246(4) -0.5237(3) 0.0419(13) Uani 1 1 d . . . . .
O1 O 0.3365(4) 0.3730(4) 0.2116(4) 0.0710(16) Uani 1 1 d . . . . .
O2 O 0.2573(3) 0.3413(4) 0.3273(5) 0.093(2) Uani 1 1 d . . . . .
O3 O 0.2877(4) 0.1907(3) 0.2098(4) 0.0754(15) Uani 1 1 d . U . . .
O4 O 0.2038(4) 0.1499(5) 0.3253(4) 0.0864(15) Uani 1 1 d . U . . .
O5 O 0.1409(3) 0.6474(2) 0.0425(2) 0.0298(7) Uani 1 1 d . U . . .
O6 O 0.1634(2) 0.5185(2) 0.1691(2) 0.0239(7) Uani 1 1 d . . . . .
O7 O 0.2911(3) 0.4839(3) 0.0342(3) 0.0375(9) Uani 1 1 d . . . . .
O8 O 0.2549(3) 0.5604(3) -0.1049(3) 0.0381(9) Uani 1 1 d . . . . .
O9 O 0.0317(3) 0.2594(2) 0.0202(2) 0.0314(8) Uani 1 1 d . . . . .
O10 O 0.0855(2) 0.2308(2) 0.1493(2) 0.0215(7) Uani 1 1 d . . . . .
O11 O 0.2087(3) 0.3888(3) -0.1103(2) 0.0343(9) Uani 1 1 d . . . . .
O12 O 0.2425(3) 0.2944(3) 0.0278(2) 0.0331(8) Uani 1 1 d . . . . .
O15 O -0.0600(2) 0.5682(2) -0.3434(2) 0.0243(7) Uani 1 1 d . . . . .
O16 O 0.0032(3) 0.8044(2) -0.3288(2) 0.0293(8) Uani 1 1 d . . . . .
O17 O -0.1741(3) 0.7156(4) -0.5149(3) 0.0515(11) Uani 1 1 d . . . . .
O18 O -0.2865(4) 0.8051(4) -0.6034(3) 0.0759(17) Uani 1 1 d . . . . .
O19 O -0.2512(3) 0.8401(3) -0.4965(3) 0.0532(12) Uani 1 1 d . . . . .
O20 O 0.0230(3) 0.7330(3) -0.4744(2) 0.0387(9) Uani 1 1 d . . . . .
O21 O 0.0702(4) 0.8601(4) -0.5810(3) 0.0663(15) Uani 1 1 d . . . . .
O22 O -0.0541(3) 0.8787(3) -0.5115(2) 0.0418(10) Uani 1 1 d . . . . .
O23 O 0.0938(2) 0.4574(2) 0.0191(2) 0.0241(7) Uani 1 1 d . . . . .
O24 O 0.0251(2) 0.4540(2) -0.1153(2) 0.0214(7) Uani 1 1 d . . . . .
O25 O 0.0739(2) 0.6274(2) -0.1061(2) 0.0221(7) Uani 1 1 d . . . . .
O26 O 0.0674(2) 0.3572(2) 0.2287(2) 0.0192(7) Uani 1 1 d . . . . .
C1 C 0.4074(5) 0.3961(6) 0.3231(5) 0.0596(15) Uani 1 1 d . U . . .
C2 C 0.4823(6) 0.4313(7) 0.2726(7) 0.0799(19) Uani 1 1 d . U . . .
H2A H 0.4859 0.4313 0.2181 0.096 Uiso 1 1 calc R U . . .
C3 C 0.5541(7) 0.4674(9) 0.3031(8) 0.098(2) Uani 1 1 d . U . . .
H3A H 0.6026 0.4989 0.2687 0.117 Uiso 1 1 calc R U . . .
C4 C 0.5468(7) 0.4519(8) 0.3908(8) 0.097(2) Uani 1 1 d . U . . .
H4A H 0.5949 0.4710 0.4145 0.117 Uiso 1 1 calc R U . . .
C5 C 0.4777(7) 0.4129(8) 0.4405(7) 0.092(2) Uani 1 1 d . U . . .
H5A H 0.4777 0.4027 0.4980 0.111 Uiso 1 1 calc R U . . .
C6 C 0.4050(7) 0.3876(7) 0.4051(6) 0.0817(19) Uani 1 1 d . U . . .
H6A H 0.3530 0.3641 0.4382 0.098 Uiso 1 1 calc R U . . .
C7 C 0.3286(5) 0.3668(6) 0.2872(6) 0.0593(16) Uani 1 1 d . U . . .
C8 C 0.3156(6) 0.0321(6) 0.3159(6) 0.0725(17) Uani 1 1 d . U . . .
C9 C 0.2881(8) -0.0525(8) 0.3852(7) 0.103(2) Uani 1 1 d . U . . .
H9A H 0.2330 -0.0460 0.4136 0.124 Uiso 1 1 calc R U . . .
C10 C 0.3425(9) -0.1487(9) 0.4137(8) 0.120(3) Uani 1 1 d . U . . .
H10A H 0.3211 -0.2052 0.4565 0.144 Uiso 1 1 calc R U . . .
C11 C 0.4238(9) -0.1538(9) 0.3768(9) 0.121(3) Uani 1 1 d . U . . .
H11A H 0.4625 -0.2136 0.3990 0.145 Uiso 1 1 calc R U . . .
C12 C 0.4540(9) -0.0781(8) 0.3094(8) 0.114(3) Uani 1 1 d . U . . .
H12A H 0.5111 -0.0861 0.2844 0.137 Uiso 1 1 calc R U . . .
C13 C 0.3992(7) 0.0114(7) 0.2778(7) 0.097(2) Uani 1 1 d . U . . .
H13A H 0.4183 0.0618 0.2280 0.116 Uiso 1 1 calc R U . . .
C14 C 0.2673(6) 0.1294(6) 0.2833(6) 0.0644(16) Uani 1 1 d . U . . .
C15 C 0.2543(4) 0.6561(4) 0.1375(4) 0.0306(12) Uani 1 1 d . . . . .
C16 C 0.2975(5) 0.7319(4) 0.0757(5) 0.0542(19) Uani 1 1 d . . . . .
H16A H 0.2801 0.7539 0.0184 0.065 Uiso 1 1 calc R U . . .
C17 C 0.3668(6) 0.7753(6) 0.0991(8) 0.083(3) Uani 1 1 d . . . . .
H17A H 0.3971 0.8255 0.0572 0.099 Uiso 1 1 calc R U . . .
C18 C 0.3907(6) 0.7460(8) 0.1811(10) 0.100(4) Uani 1 1 d . . . . .
H18A H 0.4363 0.7774 0.1958 0.120 Uiso 1 1 calc R U . . .
C19 C 0.3493(7) 0.6701(7) 0.2444(8) 0.096(3) Uani 1 1 d . . . . .
H19A H 0.3669 0.6498 0.3014 0.115 Uiso 1 1 calc R U . . .
C20 C 0.2805(5) 0.6239(5) 0.2222(5) 0.0535(17) Uani 1 1 d . . . . .
H20A H 0.2525 0.5717 0.2642 0.064 Uiso 1 1 calc R U . . .
C21 C 0.1814(3) 0.6054(3) 0.1142(3) 0.0225(10) Uani 1 1 d . . . . .
C22 C 0.3830(3) 0.6101(4) -0.0553(4) 0.0280(11) Uani 1 1 d . . . . .
C23 C 0.3965(4) 0.6848(5) -0.1338(4) 0.0471(16) Uani 1 1 d . . . . .
H23A H 0.3567 0.6958 -0.1795 0.056 Uiso 1 1 calc R U . . .
C24 C 0.4687(5) 0.7434(6) -0.1449(5) 0.063(2) Uani 1 1 d . . . . .
H24A H 0.4771 0.7943 -0.1982 0.076 Uiso 1 1 calc R U . . .
C25 C 0.5287(4) 0.7282(5) -0.0786(5) 0.0548(18) Uani 1 1 d . . . . .
H25A H 0.5778 0.7680 -0.0871 0.066 Uiso 1 1 calc R U . . .
C26 C 0.5155(4) 0.6532(5) 0.0010(5) 0.0499(17) Uani 1 1 d . . . . .
H26A H 0.5557 0.6426 0.0463 0.060 Uiso 1 1 calc R U . . .
C27 C 0.4430(4) 0.5942(4) 0.0131(4) 0.0394(14) Uani 1 1 d . . . . .
H27A H 0.4340 0.5440 0.0667 0.047 Uiso 1 1 calc R U . . .
C28 C 0.3046(4) 0.5463(4) -0.0395(3) 0.0279(11) Uani 1 1 d . . . . .
C29 C 0.0933(3) 0.0938(4) 0.1082(3) 0.0250(11) Uani 1 1 d . . . . .
C30 C 0.0907(5) 0.0601(4) 0.0436(4) 0.0430(15) Uani 1 1 d . . . . .
H30A H 0.0709 0.1039 -0.0114 0.052 Uiso 1 1 calc R U . . .
C31 C 0.1182(5) -0.0408(5) 0.0619(5) 0.058(2) Uani 1 1 d . . . . .
H31A H 0.1187 -0.0644 0.0188 0.069 Uiso 1 1 calc R U . . .
C32 C 0.1445(5) -0.1049(5) 0.1439(6) 0.056(2) Uani 1 1 d . . . . .
H32A H 0.1628 -0.1720 0.1555 0.067 Uiso 1 1 calc R U . . .
C33 C 0.1446(5) -0.0730(4) 0.2090(5) 0.0501(17) Uani 1 1 d . . . . .
H33A H 0.1611 -0.1179 0.2644 0.060 Uiso 1 1 calc R U . . .
C34 C 0.1195(4) 0.0275(4) 0.1910(4) 0.0369(13) Uani 1 1 d . . . . .
H34A H 0.1203 0.0506 0.2344 0.044 Uiso 1 1 calc R U . . .
C35 C 0.0683(3) 0.2020(3) 0.0899(3) 0.0219(10) Uani 1 1 d . . . . .
C36 C 0.2922(4) 0.2296(4) -0.0742(4) 0.0288(11) Uani 1 1 d . . . . .
C37 C 0.3036(4) 0.2451(5) -0.1597(4) 0.0396(14) Uani 1 1 d . . . . .
H37A H 0.2813 0.3060 -0.2027 0.047 Uiso 1 1 calc R U . . .
C38 C 0.3481(5) 0.1698(6) -0.1806(5) 0.0564(19) Uani 1 1 d . . . . .
H38A H 0.3559 0.1802 -0.2377 0.068 Uiso 1 1 calc R U . . .
C39 C 0.3811(5) 0.0795(6) -0.1172(6) 0.063(2) Uani 1 1 d . . . . .
H39A H 0.4115 0.0293 -0.1316 0.076 Uiso 1 1 calc R U . . .
C40 C 0.3694(5) 0.0635(5) -0.0330(6) 0.0579(19) Uani 1 1 d . . . . .
H40A H 0.3913 0.0021 0.0096 0.070 Uiso 1 1 calc R U . . .
C41 C 0.3248(4) 0.1384(4) -0.0107(4) 0.0397(14) Uani 1 1 d . . . . .
H41A H 0.3169 0.1273 0.0467 0.048 Uiso 1 1 calc R U . . .
C42 C 0.2446(4) 0.3094(4) -0.0493(3) 0.0273(11) Uani 1 1 d . . . . .
C50 C -0.0098(4) 0.4020(4) -0.3298(3) 0.0308(12) Uani 1 1 d . . . . .
C51 C 0.0063(5) 0.3219(4) -0.3540(4) 0.0435(15) Uani 1 1 d . . . . .
H51A H -0.0076 0.3301 -0.4095 0.052 Uiso 1 1 calc R U . . .
C52 C 0.0427(5) 0.2309(4) -0.2954(4) 0.0445(16) Uani 1 1 d . . . . .
H52A H 0.0546 0.1770 -0.3111 0.053 Uiso 1 1 calc R U . . .
C53 C 0.0620(4) 0.2188(4) -0.2130(4) 0.0357(13) Uani 1 1 d . . . . .
H53A H 0.0874 0.1572 -0.1729 0.043 Uiso 1 1 calc R U . . .
C54 C 0.0432(4) 0.2990(3) -0.1908(3) 0.0278(11) Uani 1 1 d . . . . .
H54A H 0.0546 0.2908 -0.1349 0.033 Uiso 1 1 calc R U . . .
C55 C -0.0448(5) 0.5059(4) -0.3887(4) 0.0413(15) Uani 1 1 d . . . . .
H55A H 0.0007 0.5326 -0.4333 0.050 Uiso 1 1 calc R U . . .
H55B H -0.1030 0.5048 -0.4158 0.050 Uiso 1 1 calc R U . . .
C56 C 0.1086(4) 0.9010(4) -0.2961(3) 0.0342(13) Uani 1 1 d . . . . .
C57 C 0.1605(5) 0.9810(4) -0.3098(4) 0.0501(18) Uani 1 1 d . . . . .
H57A H 0.1596 1.0340 -0.3633 0.060 Uiso 1 1 calc R U . . .
C58 C 0.2134(5) 0.9810(5) -0.2434(4) 0.0544(19) Uani 1 1 d . . . . .
H58A H 0.2483 1.0342 -0.2516 0.065 Uiso 1 1 calc R U . . .
C59 C 0.2138(5) 0.9015(4) -0.1648(4) 0.0459(16) Uani 1 1 d . . . . .
H59A H 0.2477 0.9010 -0.1190 0.055 Uiso 1 1 calc R U . . .
C60 C 0.1632(4) 0.8226(4) -0.1552(3) 0.0329(12) Uani 1 1 d . . . . .
H60A H 0.1647 0.7681 -0.1025 0.040 Uiso 1 1 calc R U . . .
C61 C 0.0464(5) 0.8948(4) -0.3625(3) 0.0393(14) Uani 1 1 d . . . . .
H61A H -0.0013 0.9514 -0.3810 0.047 Uiso 1 1 calc R U . . .
H61B H 0.0832 0.8977 -0.4120 0.047 Uiso 1 1 calc R U . . .
C43 C 0.1972(5) 0.5863(6) -0.3753(5) 0.034(2) Uani 0.5 1 d DG U P A 1
C44 C 0.2038(6) 0.4823(5) -0.3439(4) 0.049(3) Uani 0.5 1 d G U P A 1
H44A H 0.1929 0.4449 -0.2863 0.059 Uiso 0.5 1 calc R U P A 1
C45 C 0.2264(6) 0.4342(5) -0.3985(6) 0.050(3) Uani 0.5 1 d G U P A 1
H45A H 0.2308 0.3647 -0.3774 0.060 Uiso 0.5 1 calc R U P A 1
C46 C 0.2426(6) 0.4901(7) -0.4845(5) 0.062(3) Uani 0.5 1 d G U P A 1
H46A H 0.2577 0.4580 -0.5211 0.075 Uiso 0.5 1 calc R U P A 1
C47 C 0.2361(7) 0.5941(7) -0.5160(4) 0.065(3) Uani 0.5 1 d G U P A 1
H47A H 0.2469 0.6315 -0.5735 0.078 Uiso 0.5 1 calc R U P A 1
C48 C 0.2134(6) 0.6422(5) -0.4614(5) 0.061(3) Uani 0.5 1 d G U P A 1
H48A H 0.2090 0.7117 -0.4824 0.073 Uiso 0.5 1 calc R U P A 1
C49 C 0.1691(6) 0.6381(8) -0.3153(7) 0.048(3) Uani 0.5 1 d D U P A 1
O13 O 0.1163(10) 0.5874(14) -0.2518(9) 0.056(4) Uani 0.5 1 d . U P A 1
O02 O 0.1974(8) 0.7215(8) -0.3306(8) 0.067(3) Uani 0.5 1 d D U P A 1
O01 O 0.1229(9) 0.5802(9) -0.2251(7) 0.031(3) Uani 0.5 1 d D U P A 2
C02 C 0.1939(10) 0.5711(9) -0.2752(8) 0.052(3) Uani 0.5 1 d D U P A 2
H0B H 0.1748 0.5378 -0.3102 0.062 Uiso 0.5 1 calc R U P A 2
H0F H 0.2470 0.5306 -0.2399 0.062 Uiso 0.5 1 calc R U P A 2
C03 C 0.2220(12) 0.6727(11) -0.3317(10) 0.064(4) Uani 0.5 1 d D U P A 2
H0C H 0.2729 0.6655 -0.3673 0.097 Uiso 0.5 1 calc R U P A 2
H0D H 0.1696 0.7124 -0.3671 0.097 Uiso 0.5 1 calc R U P A 2
H0E H 0.2416 0.7052 -0.2969 0.097 Uiso 0.5 1 calc R U P A 2

loop_
_atom_site_aniso_label
_atom_site_aniso_U_11
_atom_site_aniso_U_22
_atom_site_aniso_U_33
_atom_site_aniso_U_23
_atom_site_aniso_U_13
_atom_site_aniso_U_12
Pr1 0.02880(16) 0.02043(14) 0.02131(15) -0.00882(11) -0.00219(11) 0.00085(11)
Pr2 0.03595(17) 0.01797(14) 0.01766(15) -0.00696(11) -0.00469(11) -0.00083(11)
Mn1 0.0322(4) 0.0180(3) 0.0290(4) -0.0092(3) -0.0112(3) 0.0002(3)
Mn2 0.0365(4) 0.0123(3) 0.0184(4) -0.0050(3) -0.0085(3) -0.0012(3)
Mn3 0.0281(4) 0.0128(3) 0.0158(4) -0.0059(3) -0.0013(3) -0.0034(3)
Mn4 0.0262(4) 0.0145(3) 0.0160(3) -0.0084(3) -0.0016(3) -0.0012(3)
N1 0.034(2) 0.021(2) 0.017(2) -0.0057(17) 0.0004(17) -0.0072(17)
N2 0.031(2) 0.0190(19) 0.022(2) -0.0109(17) 0.0009(17) -0.0020(16)
N3 0.057(4) 0.057(3) 0.028(3) -0.006(3) -0.011(3) -0.019(3)
N4 0.069(4) 0.043(3) 0.019(2) -0.013(2) 0.007(2) -0.027(3)
O1 0.066(3) 0.065(3) 0.092(4) -0.046(3) -0.047(3) 0.023(3)
O2 0.035(3) 0.049(3) 0.143(6) 0.015(3) 0.001(3) -0.003(2)
O3 0.069(3) 0.0345(18) 0.101(3) -0.006(2) -0.039(3) 0.0115(18)
O4 0.070(3) 0.109(3) 0.112(3) -0.081(3) -0.023(3) 0.019(3)
O5 0.0474(18) 0.0203(16) 0.0233(18) -0.0087(14) -0.0119(14) -0.0075(13)
O6 0.0262(18) 0.0228(17) 0.0208(17) -0.0064(14) -0.0045(14) -0.0023(14)
O7 0.031(2) 0.037(2) 0.044(2) -0.016(2) 0.0028(17) -0.0023(16)
O8 0.036(2) 0.034(2) 0.045(2) -0.0165(18) -0.0125(18) -0.0028(17)
O9 0.050(2) 0.0247(18) 0.0185(18) -0.0057(15) -0.0080(16) -0.0105(16)
O10 0.0308(18) 0.0172(15) 0.0183(17) -0.0095(14) -0.0022(14) 0.0006(13)
O11 0.037(2) 0.0269(19) 0.041(2) -0.0165(17) -0.0074(17) 0.0041(16)
O12 0.029(2) 0.037(2) 0.040(2) -0.0233(18) 0.0008(17) 0.0013(16)
O15 0.041(2) 0.0206(16) 0.0153(16) -0.0110(14) -0.0021(14) -0.0023(14)
O16 0.046(2) 0.0232(17) 0.0158(17) -0.0016(14) -0.0021(15) -0.0174(16)
O17 0.054(3) 0.068(3) 0.042(3) -0.032(2) -0.010(2) -0.002(2)
O18 0.089(4) 0.088(4) 0.037(3) -0.002(3) -0.033(3) -0.034(3)
O19 0.064(3) 0.042(2) 0.045(3) -0.011(2) -0.020(2) 0.006(2)
O20 0.061(3) 0.035(2) 0.026(2) -0.0154(18) 0.0055(18) -0.0142(19)
O21 0.104(4) 0.065(3) 0.037(3) -0.021(2) 0.031(3) -0.048(3)
O22 0.065(3) 0.034(2) 0.023(2) -0.0047(17) -0.0054(19) -0.014(2)
O23 0.0349(19) 0.0202(16) 0.0168(17) -0.0069(14) -0.0024(14) -0.0027(14)
O24 0.0275(18) 0.0146(15) 0.0234(17) -0.0087(13) -0.0070(14) -0.0004(13)
O25 0.0302(18) 0.0122(15) 0.0225(17) -0.0053(13) -0.0037(14) -0.0022(13)
O26 0.0283(18) 0.0123(14) 0.0177(16) -0.0067(13) -0.0022(13) -0.0022(13)
C1 0.041(3) 0.087(4) 0.068(3) -0.049(3) -0.011(3) -0.002(3)
C2 0.054(3) 0.103(4) 0.094(4) -0.050(3) -0.008(3) -0.014(3)
C3 0.064(4) 0.118(4) 0.109(4) -0.042(4) -0.010(4) -0.015(3)
C4 0.079(4) 0.116(4) 0.108(4) -0.053(4) -0.027(4) -0.011(4)
C5 0.083(4) 0.108(4) 0.093(4) -0.049(4) -0.018(3) 0.000(4)
C6 0.074(4) 0.097(4) 0.085(4) -0.050(3) -0.012(3) -0.003(3)
C7 0.040(3) 0.065(3) 0.081(4) -0.037(3) -0.014(3) -0.008(3)
C8 0.079(3) 0.055(3) 0.088(4) -0.036(3) -0.011(3) 0.009(3)
C9 0.092(4) 0.082(3) 0.111(4) -0.015(3) -0.013(3) 0.007(3)
C10 0.111(5) 0.085(4) 0.122(5) -0.002(4) -0.007(4) 0.006(4)
C11 0.113(5) 0.089(4) 0.129(5) -0.015(4) -0.006(4) 0.015(4)
C12 0.104(4) 0.084(4) 0.123(4) -0.018(4) 0.002(4) 0.028(4)
C13 0.090(4) 0.072(3) 0.111(4) -0.026(3) -0.006(3) 0.019(3)
C14 0.070(3) 0.052(3) 0.088(4) -0.049(3) -0.024(3) 0.020(3)
C15 0.029(3) 0.023(2) 0.044(3) -0.019(2) 0.003(2) -0.001(2)
C16 0.061(4) 0.028(3) 0.078(5) -0.025(3) 0.026(4) -0.015(3)
C17 0.064(5) 0.053(5) 0.153(10) -0.060(6) 0.041(6) -0.035(4)
C18 0.052(5) 0.081(7) 0.198(13) -0.083(8) -0.020(7) -0.020(5)
C19 0.088(7) 0.087(6) 0.131(9) -0.055(7) -0.054(6) -0.021(5)
C20 0.051(4) 0.052(4) 0.063(5) -0.025(4) -0.019(3) -0.011(3)
C21 0.027(3) 0.019(2) 0.022(3) -0.010(2) 0.002(2) 0.0000(19)
C22 0.020(2) 0.030(3) 0.040(3) -0.021(2) 0.000(2) 0.003(2)
C23 0.043(4) 0.062(4) 0.037(3) -0.018(3) 0.001(3) -0.016(3)
C24 0.056(4) 0.071(5) 0.052(4) -0.008(4) 0.015(4) -0.036(4)
C25 0.031(3) 0.059(4) 0.084(5) -0.036(4) 0.009(3) -0.016(3)
C26 0.031(3) 0.058(4) 0.073(5) -0.038(4) -0.007(3) -0.005(3)
C27 0.032(3) 0.041(3) 0.047(4) -0.020(3) -0.003(3) 0.001(2)
C28 0.024(3) 0.026(3) 0.035(3) -0.015(2) 0.002(2) 0.002(2)
C29 0.026(3) 0.023(2) 0.031(3) -0.015(2) 0.006(2) -0.007(2)
C30 0.063(4) 0.040(3) 0.040(3) -0.028(3) 0.018(3) -0.022(3)
C31 0.077(5) 0.051(4) 0.074(5) -0.052(4) 0.033(4) -0.028(4)
C32 0.046(4) 0.032(3) 0.097(6) -0.036(4) 0.016(4) -0.003(3)
C33 0.059(4) 0.024(3) 0.067(5) -0.019(3) -0.013(3) 0.010(3)
C34 0.049(3) 0.023(3) 0.039(3) -0.014(2) -0.008(3) 0.005(2)
C35 0.028(3) 0.020(2) 0.019(3) -0.008(2) 0.005(2) -0.0064(19)
C36 0.024(3) 0.031(3) 0.041(3) -0.023(2) 0.002(2) -0.005(2)
C37 0.037(3) 0.045(3) 0.047(4) -0.028(3) 0.003(3) -0.008(3)
C38 0.052(4) 0.080(5) 0.065(5) -0.058(4) 0.010(4) -0.006(4)
C39 0.051(4) 0.062(5) 0.105(7) -0.065(5) 0.006(4) 0.002(4)
C40 0.056(4) 0.031(3) 0.091(6) -0.033(4) -0.004(4) 0.007(3)
C41 0.036(3) 0.034(3) 0.051(4) -0.020(3) -0.001(3) -0.001(2)
C42 0.026(3) 0.029(3) 0.034(3) -0.019(2) 0.001(2) -0.005(2)
C50 0.049(3) 0.025(3) 0.021(3) -0.012(2) 0.002(2) -0.002(2)
C51 0.083(5) 0.030(3) 0.025(3) -0.018(2) 0.002(3) -0.006(3)
C52 0.080(5) 0.023(3) 0.038(3) -0.021(3) 0.003(3) -0.001(3)
C53 0.057(4) 0.018(2) 0.031(3) -0.010(2) 0.000(3) 0.001(2)
C54 0.040(3) 0.018(2) 0.025(3) -0.009(2) 0.000(2) -0.001(2)
C55 0.077(5) 0.026(3) 0.024(3) -0.015(2) -0.012(3) 0.005(3)
C56 0.053(4) 0.027(3) 0.019(3) -0.003(2) -0.002(2) -0.014(2)
C57 0.080(5) 0.034(3) 0.027(3) 0.005(3) -0.009(3) -0.031(3)
C58 0.079(5) 0.038(3) 0.038(4) 0.002(3) -0.014(3) -0.038(3)
C59 0.068(4) 0.037(3) 0.028(3) -0.002(3) -0.014(3) -0.025(3)
C60 0.045(3) 0.026(3) 0.025(3) -0.005(2) -0.006(2) -0.011(2)
C61 0.066(4) 0.031(3) 0.020(3) -0.004(2) -0.006(3) -0.023(3)
C43 0.023(4) 0.059(5) 0.039(5) -0.039(4) 0.002(4) 0.000(4)
C44 0.028(5) 0.066(6) 0.063(6) -0.036(5) -0.003(5) -0.012(5)
C45 0.037(5) 0.072(6) 0.071(6) -0.057(5) 0.000(5) -0.015(5)
C46 0.040(6) 0.095(7) 0.074(7) -0.058(6) -0.009(6) 0.000(6)
C47 0.060(7) 0.108(8) 0.036(6) -0.036(6) -0.002(5) -0.016(6)
C48 0.041(5) 0.085(6) 0.051(6) -0.023(5) 0.002(5) -0.003(5)
C49 0.026(5) 0.072(7) 0.043(6) -0.018(6) 0.001(5) -0.004(5)
O13 0.026(5) 0.104(7) 0.051(7) -0.045(6) -0.009(5) -0.005(5)
O02 0.077(7) 0.056(6) 0.083(7) -0.047(6) -0.010(6) 0.010(6)
O01 0.035(4) 0.035(4) 0.037(5) -0.028(3) -0.004(4) -0.003(3)
C02 0.061(8) 0.053(7) 0.041(7) -0.022(6) 0.013(6) 0.001(6)
C03 0.062(8) 0.073(8) 0.051(7) -0.021(7) 0.012(6) 0.010(7)

loop_
_atom_type_symbol
_atom_type_description
_atom_type_scat_dispersion_real
_atom_type_scat_dispersion_imag
_atom_type_scat_source
C C 0.0033 0.0016 'International Tables Vol C Tables 4.2.6.8 and 6.1.1.4'
H H 0.0000 0.0000 'International Tables Vol C Tables 4.2.6.8 and 6.1.1.4'
Mn Mn 0.3368 0.7283 'International Tables Vol C Tables 4.2.6.8 and 6.1.1.4'
N N 0.0061 0.0033 'International Tables Vol C Tables 4.2.6.8 and 6.1.1.4'
Pr Pr -0.2180 2.8214 'International Tables Vol C Tables 4.2.6.8 and 6.1.1.4'
O O 0.0106 0.0060 'International Tables Vol C Tables 4.2.6.8 and 6.1.1.4'

loop_
_geom_angle_atom_site_label_1
_geom_angle_atom_site_label_2
_geom_angle_atom_site_label_3
_geom_angle
_geom_angle_site_symmetry_1
_geom_angle_site_symmetry_3
O12 Pr1 O7 75.72(13) . .
O12 Pr1 O23 76.29(12) . .
O7 Pr1 O23 74.31(12) . .
O12 Pr1 O1 113.29(17) . .
O7 Pr1 O1 72.17(18) . .
O23 Pr1 O1 141.03(15) . .
O12 Pr1 O26 136.67(11) . .
O7 Pr1 O26 136.27(11) . .
O23 Pr1 O26 85.43(11) . .
O1 Pr1 O26 105.66(17) . .
O12 Pr1 O3 73.04(18) . .
O7 Pr1 O3 115.34(17) . .
O23 Pr1 O3 143.72(16) . .
O1 Pr1 O3 70.78(17) . .
O26 Pr1 O3 103.99(17) . .
O12 Pr1 O10 73.18(11) . .
O7 Pr1 O10 142.95(12) . .
O23 Pr1 O10 79.16(10) . .
O1 Pr1 O10 139.57(16) . .
O26 Pr1 O10 64.88(10) . .
O3 Pr1 O10 73.82(14) . .
O12 Pr1 O6 145.97(11) . .
O7 Pr1 O6 74.70(12) . .
O23 Pr1 O6 79.82(10) . .
O1 Pr1 O6 72.68(14) . .
O26 Pr1 O6 63.65(10) . .
O3 Pr1 O6 135.93(16) . .
O10 Pr1 O6 125.38(10) . .
O12 Pr1 Mn3 107.93(9) . 2_565
O7 Pr1 Mn3 147.02(9) . 2_565
O23 Pr1 Mn3 74.89(8) . 2_565
O1 Pr1 Mn3 130.06(16) . 2_565
O26 Pr1 Mn3 28.75(7) . 2_565
O3 Pr1 Mn3 96.55(14) . 2_565
O10 Pr1 Mn3 37.30(7) . 2_565
O6 Pr1 Mn3 88.53(7) . 2_565
O12 Pr1 Mn4 148.43(9) . 2_565
O7 Pr1 Mn4 108.06(9) . 2_565
O23 Pr1 Mn4 74.84(8) . 2_565
O1 Pr1 Mn4 97.25(14) . 2_565
O26 Pr1 Mn4 28.28(7) . 2_565
O3 Pr1 Mn4 127.51(16) . 2_565
O10 Pr1 Mn4 89.02(7) . 2_565
O6 Pr1 Mn4 36.75(7) . 2_565
Mn3 Pr1 Mn4 51.854(15) 2_565 2_565
O12 Pr1 Pr2 139.52(9) . 2_565
O7 Pr1 Pr2 140.81(10) . 2_565
O23 Pr1 Pr2 122.18(8) . 2_565
O1 Pr1 Pr2 76.21(16) . 2_565
O26 Pr1 Pr2 36.75(7) . 2_565
O3 Pr1 Pr2 73.86(16) . 2_565
O10 Pr1 Pr2 75.73(7) . 2_565
O6 Pr1 Pr2 74.22(7) . 2_565
Mn3 Pr1 Pr2 54.033(12) 2_565 2_565
Mn4 Pr1 Pr2 53.750(12) 2_565 2_565
O2 Pr2 O4 78.3(2) 2_565 2_565
O2 Pr2 O15 78.99(16) 2_565 .
O4 Pr2 O15 142.12(19) 2_565 .
O2 Pr2 O16 137.4(2) 2_565 .
O4 Pr2 O16 76.42(17) 2_565 .
O15 Pr2 O16 101.40(12) . .
O2 Pr2 O26 80.99(18) 2_565 2_565
O4 Pr2 O26 83.70(18) 2_565 2_565
O15 Pr2 O26 63.06(10) . 2_565
O16 Pr2 O26 62.67(10) . 2_565
O2 Pr2 O22 144.27(18) 2_565 .
O4 Pr2 O22 96.7(2) 2_565 .
O15 Pr2 O22 119.15(13) . .
O16 Pr2 O22 72.80(12) . .
O26 Pr2 O22 134.11(12) 2_565 .
O2 Pr2 O20 140.2(2) 2_565 .
O4 Pr2 O20 140.83(19) 2_565 .
O15 Pr2 O20 70.16(12) . .
O16 Pr2 O20 74.72(12) . .
O26 Pr2 O20 105.48(12) 2_565 .
O22 Pr2 O20 49.52(13) . .
O2 Pr2 O17 80.0(2) 2_565 .
O4 Pr2 O17 124.93(18) 2_565 .
O15 Pr2 O17 79.78(13) . .
O16 Pr2 O17 142.49(13) . .
O26 Pr2 O17 140.79(13) 2_565 .
O22 Pr2 O17 74.16(14) . .
O20 Pr2 O17 70.50(14) . .
O2 Pr2 O19 75.41(18) 2_565 .
O4 Pr2 O19 76.41(18) 2_565 .
O15 Pr2 O19 125.70(13) . .
O16 Pr2 O19 129.47(13) . .
O26 Pr2 O19 151.67(14) 2_565 .
O22 Pr2 O19 69.07(15) . .
O20 Pr2 O19 102.68(15) . .
O17 Pr2 O19 49.23(15) . .
O2 Pr2 N4 150.8(2) 2_565 .
O4 Pr2 N4 119.3(2) 2_565 .
O15 Pr2 N4 94.65(13) . .
O16 Pr2 N4 71.71(12) . .
O26 Pr2 N4 121.69(13) 2_565 .
O22 Pr2 N4 24.83(14) . .
O20 Pr2 N4 24.70(14) . .
O17 Pr2 N4 70.84(14) . .
O19 Pr2 N4 85.96(16) . .
O2 Pr2 N3 76.5(2) 2_565 .
O4 Pr2 N3 100.69(19) 2_565 .
O15 Pr2 N3 102.93(14) . .
O16 Pr2 N3 141.78(12) . .
O26 Pr2 N3 155.55(12) 2_565 .
O22 Pr2 N3 69.70(13) . .
O20 Pr2 N3 86.40(15) . .
O17 Pr2 N3 24.63(15) . .
O19 Pr2 N3 24.60(15) . .
N4 Pr2 N3 77.32(15) . .
O2 Pr2 Mn4 78.41(12) 2_565 .
O4 Pr2 Mn4 113.89(17) 2_565 .
O15 Pr2 Mn4 31.18(7) . .
O16 Pr2 Mn4 81.25(8) . .
O26 Pr2 Mn4 31.88(7) 2_565 .
O22 Pr2 Mn4 133.67(11) . .
O20 Pr2 Mn4 87.20(9) . .
O17 Pr2 Mn4 110.22(11) . .
O19 Pr2 Mn4 149.12(11) . .
N4 Pr2 Mn4 110.51(11) . .
N3 Pr2 Mn4 131.48(11) . .
O24 Mn1 O25 93.81(14) . .
O24 Mn1 O01 83.7(4) . .
O25 Mn1 O01 80.1(4) . .
O24 Mn1 O8 173.09(16) . .
O25 Mn1 O8 88.52(15) . .
O01 Mn1 O8 90.4(4) . .
O24 Mn1 O11 89.11(15) . .
O25 Mn1 O11 174.33(16) . .
O01 Mn1 O11 95.4(4) . .
O8 Mn1 O11 88.04(16) . .
O24 Mn1 O23 80.99(14) . .
O25 Mn1 O23 80.91(14) . .
O01 Mn1 O23 154.6(4) . .
O8 Mn1 O23 105.81(16) . .
O11 Mn1 O23 104.37(15) . .
O24 Mn1 O13 80.8(4) . .
O25 Mn1 O13 82.4(4) . .
O8 Mn1 O13 93.1(4) . .
O11 Mn1 O13 93.2(4) . .
O23 Mn1 O13 154.3(4) . .
O24 Mn1 Mn2 86.58(10) . .
O25 Mn1 Mn2 37.67(10) . .
O01 Mn1 Mn2 115.9(3) . .
O8 Mn1 Mn2 99.17(12) . .
O11 Mn1 Mn2 147.61(12) . .
O23 Mn1 Mn2 43.25(9) . .
O13 Mn1 Mn2 117.6(4) . .
O24 Mn1 Mn2 37.33(10) . 2_565
O25 Mn1 Mn2 86.69(10) . 2_565
O01 Mn1 Mn2 118.3(4) . 2_565
O8 Mn1 Mn2 149.48(13) . 2_565
O11 Mn1 Mn2 98.55(12) . 2_565
O23 Mn1 Mn2 43.67(10) . 2_565
O13 Mn1 Mn2 116.0(4) . 2_565
Mn2 Mn1 Mn2 60.41(3) . 2_565
O24 Mn1 Mn4 33.49(10) . .
O25 Mn1 Mn4 84.51(10) . .
O01 Mn1 Mn4 50.3(4) . .
O8 Mn1 Mn4 140.70(12) . .
O11 Mn1 Mn4 95.33(11) . .
O23 Mn1 Mn4 111.12(10) . .
O13 Mn1 Mn4 47.6(4) . .
Mn2 Mn1 Mn4 98.52(3) . .
Mn2 Mn1 Mn4 68.68(2) 2_565 .
O24 Mn1 Mn3 84.32(9) . .
O25 Mn1 Mn3 33.12(10) . .
O01 Mn1 Mn3 47.5(3) . .
O8 Mn1 Mn3 94.18(11) . .
O11 Mn1 Mn3 142.83(12) . .
O23 Mn1 Mn3 110.59(10) . .
O13 Mn1 Mn3 49.6(4) . .
Mn2 Mn1 Mn3 68.55(2) . .
Mn2 Mn1 Mn3 98.05(3) 2_565 .
Mn4 Mn1 Mn3 60.75(2) . .
O24 Mn2 O25 172.62(14) 2_565 .
O24 Mn2 O23 94.62(13) 2_565 .
O25 Mn2 O23 80.16(13) . .
O24 Mn2 O23 79.98(13) 2_565 2_565
O25 Mn2 O23 94.40(14) . 2_565
O23 Mn2 O23 86.33(14) . 2_565
O24 Mn2 O9 91.54(14) 2_565 2_565
O25 Mn2 O9 93.87(13) . 2_565
O23 Mn2 O9 173.55(14) . 2_565
O23 Mn2 O9 96.63(14) 2_565 2_565
O24 Mn2 O5 93.96(14) 2_565 .
O25 Mn2 O5 91.84(14) . .
O23 Mn2 O5 96.75(14) . .
O23 Mn2 O5 173.44(14) 2_565 .
O9 Mn2 O5 80.90(14) 2_565 .
O24 Mn2 Mn1 136.60(10) 2_565 .
O25 Mn2 Mn1 37.88(9) . .
O23 Mn2 Mn1 42.29(9) . .
O23 Mn2 Mn1 90.21(9) 2_565 .
O9 Mn2 Mn1 131.73(10) 2_565 .
O5 Mn2 Mn1 95.97(11) . .
O24 Mn2 Mn1 37.70(10) 2_565 2_565
O25 Mn2 Mn1 136.43(10) . 2_565
O23 Mn2 Mn1 90.47(10) . 2_565
O23 Mn2 Mn1 42.28(9) 2_565 2_565
O9 Mn2 Mn1 95.58(11) 2_565 2_565
O5 Mn2 Mn1 131.64(10) . 2_565
Mn1 Mn2 Mn1 119.59(3) . 2_565
O24 Mn2 Mn2 86.29(10) 2_565 2_565
O25 Mn2 Mn2 86.34(10) . 2_565
O23 Mn2 Mn2 43.37(10) . 2_565
O23 Mn2 Mn2 42.96(9) 2_565 2_565
O9 Mn2 Mn2 139.29(11) 2_565 2_565
O5 Mn2 Mn2 139.81(10) . 2_565
Mn1 Mn2 Mn2 59.83(3) . 2_565
Mn1 Mn2 Mn2 59.77(3) 2_565 2_565
O16 Mn3 O25 171.59(16) . .
O16 Mn3 O26 86.60(14) . 2_565
O25 Mn3 O26 99.68(13) . 2_565
O16 Mn3 N1 81.94(15) . .
O25 Mn3 N1 92.59(15) . .
O26 Mn3 N1 165.81(15) 2_565 .
O16 Mn3 O10 99.97(14) . 2_565
O25 Mn3 O10 86.62(13) . 2_565
O26 Mn3 O10 80.94(13) 2_565 2_565
N1 Mn3 O10 92.78(14) . 2_565
O16 Mn3 O01 105.1(3) . .
O25 Mn3 O01 70.6(3) . .
O26 Mn3 O01 81.6(3) 2_565 .
N1 Mn3 O01 109.4(3) . .
O10 Mn3 O01 148.4(3) 2_565 .
O16 Mn3 O13 95.2(4) . .
O25 Mn3 O13 80.8(4) . .
O26 Mn3 O13 77.8(4) 2_565 .
N1 Mn3 O13 111.5(4) . .
O10 Mn3 O13 153.0(4) 2_565 .
O16 Mn3 Mn1 142.64(12) . .
O25 Mn3 Mn1 33.56(10) . .
O26 Mn3 Mn1 87.04(9) 2_565 .
N1 Mn3 Mn1 107.15(12) . .
O10 Mn3 Mn1 115.27(8) 2_565 .
O01 Mn3 Mn1 37.5(3) . .
O13 Mn3 Mn1 47.5(3) . .
O16 Mn3 Mn4 99.03(10) . .
O25 Mn3 Mn4 83.68(10) . .
O26 Mn3 Mn4 32.71(9) 2_565 .
N1 Mn3 Mn4 158.26(12) . .
O10 Mn3 Mn4 108.31(8) 2_565 .
O01 Mn3 Mn4 49.2(3) . .
O13 Mn3 Mn4 46.8(4) . .
Mn1 Mn3 Mn4 59.48(2) . .
O16 Mn3 Pr2 41.86(10) . .
O25 Mn3 Pr2 143.94(10) . .
O26 Mn3 Pr2 44.75(9) 2_565 .
N1 Mn3 Pr2 123.46(11) . .
O10 Mn3 Pr2 91.82(9) 2_565 .
O01 Mn3 Pr2 94.1(3) . .
O13 Mn3 Pr2 84.7(3) . .
Mn1 Mn3 Pr2 121.11(2) . .
Mn4 Mn3 Pr2 62.651(18) . .
O16 Mn3 Pr1 102.44(11) . 2_565
O25 Mn3 Pr1 85.92(10) . 2_565
O26 Mn3 Pr1 38.28(9) 2_565 2_565
N1 Mn3 Pr1 137.03(12) . 2_565
O10 Mn3 Pr1 44.26(8) 2_565 2_565
O01 Mn3 Pr1 110.4(3) . 2_565
O13 Mn3 Pr1 110.6(4) . 2_565
Mn1 Mn3 Pr1 94.92(2) . 2_565
Mn4 Mn3 Pr1 64.239(18) . 2_565
Pr2 Mn3 Pr1 68.648(14) . 2_565
O24 Mn4 O15 171.48(15) . .
O24 Mn4 O26 99.44(14) . 2_565
O15 Mn4 O26 86.93(14) . 2_565
O24 Mn4 N2 92.08(15) . .
O15 Mn4 N2 81.67(15) . .
O26 Mn4 N2 168.47(15) 2_565 .
O24 Mn4 O6 87.05(13) . 2_565
O15 Mn4 O6 99.56(14) . 2_565
O26 Mn4 O6 81.53(13) 2_565 2_565
N2 Mn4 O6 98.62(14) . 2_565
O24 Mn4 O13 81.3(4) . .
O15 Mn4 O13 94.3(4) . .
O26 Mn4 O13 80.2(4) 2_565 .
N2 Mn4 O13 102.2(4) . .
O6 Mn4 O13 156.4(4) 2_565 .
O24 Mn4 O01 71.5(3) . .
O15 Mn4 O01 104.5(3) . .
O26 Mn4 O01 79.5(3) 2_565 .
N2 Mn4 O01 105.0(3) . .
O6 Mn4 O01 148.3(3) 2_565 .
O24 Mn4 Mn1 33.81(10) . .
O15 Mn4 Mn1 142.16(11) . .
O26 Mn4 Mn1 87.49(10) 2_565 .
N2 Mn4 Mn1 102.57(12) . .
O6 Mn4 Mn1 116.54(9) 2_565 .
O13 Mn4 Mn1 47.9(3) . .
O01 Mn4 Mn1 37.8(3) . .
O24 Mn4 Mn3 83.67(9) . .
O15 Mn4 Mn3 99.02(10) . .
O26 Mn4 Mn3 32.92(10) 2_565 .
N2 Mn4 Mn3 151.33(12) . .
O6 Mn4 Mn3 109.41(9) 2_565 .
O13 Mn4 Mn3 49.1(4) . .
O01 Mn4 Mn3 46.8(3) . .
Mn1 Mn4 Mn3 59.77(2) . .
O24 Mn4 Pr2 144.07(9) . .
O15 Mn4 Pr2 41.91(9) . .
O26 Mn4 Pr2 45.02(9) 2_565 .
N2 Mn4 Pr2 123.56(12) . .
O6 Mn4 Pr2 91.38(8) 2_565 .
O13 Mn4 Pr2 86.3(4) . .
O01 Mn4 Pr2 92.8(3) . .
Mn1 Mn4 Pr2 121.81(2) . .
Mn3 Mn4 Pr2 63.068(18) . .
O24 Mn4 Pr1 85.28(10) . 2_565
O15 Mn4 Pr1 103.18(10) . 2_565
O26 Mn4 Pr1 37.85(10) 2_565 2_565
N2 Mn4 Pr1 144.19(12) . 2_565
O6 Mn4 Pr1 45.61(9) 2_565 2_565
O13 Mn4 Pr1 112.6(4) . 2_565
O01 Mn4 Pr1 107.9(3) . 2_565
Mn1 Mn4 Pr1 94.89(2) . 2_565
Mn3 Mn4 Pr1 63.908(18) . 2_565
Pr2 Mn4 Pr1 68.667(14) . 2_565
C56 N1 C60 119.5(4) . .
C56 N1 Mn3 113.5(3) . .
C60 N1 Mn3 127.0(3) . .
C50 N2 C54 119.7(4) . .
C50 N2 Mn4 113.8(3) . .
C54 N2 Mn4 126.5(3) . .
O18 N3 O19 121.4(6) . .
O18 N3 O17 121.2(6) . .
O19 N3 O17 117.4(5) . .
O18 N3 Pr2 178.7(4) . .
O19 N3 Pr2 58.9(3) . .
O17 N3 Pr2 58.5(3) . .
O21 N4 O20 122.1(6) . .
O21 N4 O22 121.2(5) . .
O20 N4 O22 116.8(4) . .
O21 N4 Pr2 178.7(4) . .
O20 N4 Pr2 59.0(3) . .
O22 N4 Pr2 57.7(2) . .
C7 O1 Pr1 120.0(5) . .
C7 O2 Pr2 162.0(7) . 2_565
C14 O3 Pr1 123.4(5) . .
C14 O4 Pr2 152.4(6) . 2_565
C21 O5 Mn2 124.2(3) . .
C21 O6 Mn4 124.1(3) . 2_565
C21 O6 Pr1 120.9(3) . .
Mn4 O6 Pr1 97.65(12) 2_565 .
C28 O7 Pr1 151.6(4) . .
C28 O8 Mn1 125.8(4) . .
C35 O9 Mn2 123.5(3) . 2_565
C35 O10 Mn3 121.6(3) . 2_565
C35 O10 Pr1 124.5(3) . .
Mn3 O10 Pr1 98.44(11) 2_565 .
C42 O11 Mn1 128.5(3) . .
C42 O12 Pr1 148.4(3) . .
C55 O15 Mn4 118.8(3) . .
C55 O15 Pr2 134.3(3) . .
Mn4 O15 Pr2 106.92(14) . .
C61 O16 Mn3 119.1(3) . .
C61 O16 Pr2 133.0(3) . .
Mn3 O16 Pr2 107.37(14) . .
N3 O17 Pr2 96.8(3) . .
N3 O19 Pr2 96.5(3) . .
N4 O20 Pr2 96.3(3) . .
N4 O22 Pr2 97.4(3) . .
Mn1 O23 Mn2 94.46(13) . .
Mn1 O23 Mn2 94.05(14) . 2_565
Mn2 O23 Mn2 93.67(14) . 2_565
Mn1 O23 Pr1 120.76(16) . .
Mn2 O23 Pr1 123.09(15) . .
Mn2 O23 Pr1 123.16(14) 2_565 .
Mn2 O24 Mn4 134.28(18) 2_565 .
Mn2 O24 Mn1 104.97(16) 2_565 .
Mn4 O24 Mn1 112.70(16) . .
Mn3 O25 Mn2 133.86(18) . .
Mn3 O25 Mn1 113.33(17) . .
Mn2 O25 Mn1 104.46(15) . .
Mn4 O26 Mn3 114.37(16) 2_565 2_565
Mn4 O26 Pr1 113.87(14) 2_565 .
Mn3 O26 Pr1 112.96(14) 2_565 .
Mn4 O26 Pr2 103.09(13) 2_565 2_565
Mn3 O26 Pr2 103.33(12) 2_565 2_565
Pr1 O26 Pr2 107.89(12) . 2_565
C6 C1 C2 120.7(8) . .
C6 C1 C7 120.1(8) . .
C2 C1 C7 119.1(8) . .
C1 C2 C3 119.9(9) . .
C1 C2 H2A 120.0 . .
C3 C2 H2A 120.0 . .
C2 C3 C4 114.7(10) . .
C2 C3 H3A 122.7 . .
C4 C3 H3A 122.7 . .
C5 C4 C3 125.0(10) . .
C5 C4 H4A 117.5 . .
C3 C4 H4A 117.5 . .
C4 C5 C6 117.7(11) . .
C4 C5 H5A 121.2 . .
C6 C5 H5A 121.2 . .
C1 C6 C5 121.4(10) . .
C1 C6 H6A 119.3 . .
C5 C6 H6A 119.3 . .
O2 C7 O1 120.9(7) . .
O2 C7 C1 122.0(8) . .
O1 C7 C1 117.1(7) . .
C13 C8 C9 113.0(8) . .
C13 C8 C14 120.5(9) . .
C9 C8 C14 126.4(9) . .
C8 C9 C10 122.1(11) . .
C8 C9 H9A 118.9 . .
C10 C9 H9A 118.9 . .
C11 C10 C9 117.5(12) . .
C11 C10 H10A 121.2 . .
C9 C10 H10A 121.2 . .
C10 C11 C12 123.9(12) . .
C10 C11 H11A 118.0 . .
C12 C11 H11A 118.0 . .
C11 C12 C13 118.6(12) . .
C11 C12 H12A 120.7 . .
C13 C12 H12A 120.7 . .
C12 C13 C8 124.2(11) . .
C12 C13 H13A 117.9 . .
C8 C13 H13A 117.9 . .
O4 C14 O3 122.1(7) . .
O4 C14 C8 119.2(9) . .
O3 C14 C8 118.6(8) . .
C16 C15 C20 119.8(6) . .
C16 C15 C21 121.1(6) . .
C20 C15 C21 119.1(5) . .
C15 C16 C17 119.6(8) . .
C15 C16 H16A 120.2 . .
C17 C16 H16A 120.2 . .
C18 C17 C16 120.7(8) . .
C18 C17 H17A 119.7 . .
C16 C17 H17A 119.7 . .
C17 C18 C19 121.1(8) . .
C17 C18 H18A 119.4 . .
C19 C18 H18A 119.4 . .
C18 C19 C20 119.3(10) . .
C18 C19 H19A 120.4 . .
C20 C19 H19A 120.4 . .
C15 C20 C19 119.5(8) . .
C15 C20 H20A 120.3 . .
C19 C20 H20A 120.3 . .
O5 C21 O6 122.5(4) . .
O5 C21 C15 119.6(4) . .
O6 C21 C15 117.9(4) . .
C23 C22 C27 119.6(5) . .
C23 C22 C28 122.1(5) . .
C27 C22 C28 118.3(5) . .
C22 C23 C24 119.9(6) . .
C22 C23 H23A 120.0 . .
C24 C23 H23A 120.0 . .
C25 C24 C23 121.2(7) . .
C25 C24 H24A 119.4 . .
C23 C24 H24A 119.4 . .
C24 C25 C26 119.4(6) . .
C24 C25 H25A 120.3 . .
C26 C25 H25A 120.3 . .
C27 C26 C25 120.1(6) . .
C27 C26 H26A 120.0 . .
C25 C26 H26A 120.0 . .
C26 C27 C22 119.8(6) . .
C26 C27 H27A 120.1 . .
C22 C27 H27A 120.1 . .
O7 C28 O8 124.3(5) . .
O7 C28 C22 119.9(5) . .
O8 C28 C22 115.7(5) . .
C30 C29 C34 120.5(5) . .
C30 C29 C35 120.3(5) . .
C34 C29 C35 119.2(5) . .
C29 C30 C31 119.0(6) . .
C29 C30 H30A 120.5 . .
C31 C30 H30A 120.5 . .
C32 C31 C30 119.7(6) . .
C32 C31 H31A 120.2 . .
C30 C31 H31A 120.2 . .
C33 C32 C31 121.8(6) . .
C33 C32 H32A 119.1 . .
C31 C32 H32A 119.1 . .
C32 C33 C34 119.0(6) . .
C32 C33 H33A 120.5 . .
C34 C33 H33A 120.5 . .
C33 C34 C29 120.1(6) . .
C33 C34 H34A 119.9 . .
C29 C34 H34A 119.9 . .
O9 C35 O10 122.9(4) . .
O9 C35 C29 120.1(4) . .
O10 C35 C29 117.0(4) . .
C41 C36 C37 119.7(5) . .
C41 C36 C42 119.1(5) . .
C37 C36 C42 121.2(5) . .
C38 C37 C36 119.8(6) . .
C38 C37 H37A 120.1 . .
C36 C37 H37A 120.1 . .
C39 C38 C37 120.3(7) . .
C39 C38 H38A 119.8 . .
C37 C38 H38A 119.8 . .
C40 C39 C38 120.1(6) . .
C40 C39 H39A 119.9 . .
C38 C39 H39A 119.9 . .
C39 C40 C41 120.4(7) . .
C39 C40 H40A 119.8 . .
C41 C40 H40A 119.8 . .
C36 C41 C40 119.6(6) . .
C36 C41 H41A 120.2 . .
C40 C41 H41A 120.2 . .
O12 C42 O11 125.1(5) . .
O12 C42 C36 118.6(5) . .
O11 C42 C36 116.4(5) . .
N2 C50 C51 120.6(5) . .
N2 C50 C55 115.0(4) . .
C51 C50 C55 124.4(5) . .
C52 C51 C50 119.3(5) . .
C52 C51 H51A 120.4 . .
C50 C51 H51A 120.4 . .
C51 C52 C53 120.1(5) . .
C51 C52 H52A 119.9 . .
C53 C52 H52A 119.9 . .
C54 C53 C52 119.0(5) . .
C54 C53 H53A 120.5 . .
C52 C53 H53A 120.5 . .
N2 C54 C53 121.3(5) . .
N2 C54 H54A 119.4 . .
C53 C54 H54A 119.4 . .
O15 C55 C50 110.6(4) . .
O15 C55 H55A 109.5 . .
C50 C55 H55A 109.5 . .
O15 C55 H55B 109.5 . .
C50 C55 H55B 109.5 . .
H55A C55 H55B 108.1 . .
N1 C56 C57 120.8(5) . .
N1 C56 C61 115.2(4) . .
C57 C56 C61 123.9(5) . .
C58 C57 C56 119.5(5) . .
C58 C57 H57A 120.3 . .
C56 C57 H57A 120.3 . .
C59 C58 C57 119.3(5) . .
C59 C58 H58A 120.4 . .
C57 C58 H58A 120.4 . .
C58 C59 C60 119.0(6) . .
C58 C59 H59A 120.5 . .
C60 C59 H59A 120.5 . .
N1 C60 C59 121.9(5) . .
N1 C60 H60A 119.0 . .
C59 C60 H60A 119.0 . .
O16 C61 C56 110.2(4) . .
O16 C61 H61A 109.6 . .
C56 C61 H61A 109.6 . .
O16 C61 H61B 109.6 . .
C56 C61 H61B 109.6 . .
H61A C61 H61B 108.1 . .
C44 C43 C48 120.0 . .
C44 C43 C49 119.4(7) . .
C48 C43 C49 120.6(6) . .
C45 C44 C43 120.0 . .
C45 C44 H44A 120.0 . .
C43 C44 H44A 120.0 . .
C44 C45 C46 120.0 . .
C44 C45 H45A 120.0 . .
C46 C45 H45A 120.0 . .
C45 C46 C47 120.0 . .
C45 C46 H46A 120.0 . .
C47 C46 H46A 120.0 . .
C46 C47 C48 120.0 . .
C46 C47 H47A 120.0 . .
C48 C47 H47A 120.0 . .
C47 C48 C43 120.0 . .
C47 C48 H48A 120.0 . .
C43 C48 H48A 120.0 . .
O02 C49 O13 127.4(12) . .
O02 C49 C43 118.7(10) . .
O13 C49 C43 113.9(11) . .
C49 O13 Mn4 140.5(8) . .
C49 O13 Mn1 134.5(8) . .
Mn4 O13 Mn1 84.5(5) . .
C49 O13 Mn3 103.8(11) . .
Mn4 O13 Mn3 84.1(5) . .
Mn1 O13 Mn3 82.9(5) . .
C02 O01 Mn1 118.3(10) . .
C02 O01 Mn3 134.6(9) . .
Mn1 O01 Mn3 95.0(4) . .
C02 O01 Mn4 121.7(10) . .
Mn1 O01 Mn4 91.8(4) . .
Mn3 O01 Mn4 84.0(4) . .
O01 C02 C03 110.0(10) . .
O01 C02 H0B 109.7 . .
C03 C02 H0B 109.7 . .
O01 C02 H0F 109.7 . .
C03 C02 H0F 109.7 . .
H0B C02 H0F 108.2 . .
C02 C03 H0C 109.5 . .
C02 C03 H0D 109.5 . .
H0C C03 H0D 109.5 . .
C02 C03 H0E 109.5 . .
H0C C03 H0E 109.5 . .
H0D C03 H0E 109.5 . .

loop_
_geom_bond_atom_site_label_1
_geom_bond_atom_site_label_2
_geom_bond_distance
_geom_bond_site_symmetry_2
Pr1 O12 2.422(4) .
Pr1 O7 2.422(4) .
Pr1 O23 2.423(3) .
Pr1 O1 2.431(5) .
Pr1 O26 2.444(3) .
Pr1 O3 2.473(4) .
Pr1 O10 2.562(3) .
Pr1 O6 2.626(3) .
Pr1 Mn3 3.6316(8) 2_565
Pr1 Mn4 3.6419(7) 2_565
Pr1 Pr2 4.0186(4) 2_565
Pr2 O2 2.369(5) 2_565
Pr2 O4 2.373(6) 2_565
Pr2 O15 2.429(3) .
Pr2 O16 2.442(3) .
Pr2 O26 2.527(3) 2_565
Pr2 O22 2.558(4) .
Pr2 O20 2.588(4) .
Pr2 O17 2.591(4) .
Pr2 O19 2.599(4) .
Pr2 N4 3.000(5) .
Pr2 N3 3.016(5) .
Pr2 Mn4 3.4791(7) .
Mn1 O24 1.894(3) .
Mn1 O25 1.896(3) .
Mn1 O01 1.926(11) .
Mn1 O8 1.937(4) .
Mn1 O11 1.950(4) .
Mn1 O23 2.018(3) .
Mn1 O13 2.340(14) .
Mn1 Mn2 2.9898(11) .
Mn1 Mn2 2.9916(11) 2_565
Mn1 Mn4 3.1399(10) .
Mn1 Mn3 3.1493(10) .
Mn2 O24 1.878(3) 2_565
Mn2 O25 1.887(3) .
Mn2 O23 2.055(3) .
Mn2 O23 2.071(3) 2_565
Mn2 O9 2.097(4) 2_565
Mn2 O5 2.101(3) .
Mn2 Mn1 2.9916(11) 2_565
Mn2 Mn2 3.0091(13) 2_565
Mn3 O16 1.872(3) .
Mn3 O25 1.874(3) .
Mn3 O26 1.897(3) 2_565
Mn3 N1 2.035(4) .
Mn3 O10 2.225(3) 2_565
Mn3 O01 2.331(12) .
Mn3 O13 2.417(17) .
Mn3 Mn4 3.1801(9) .
Mn3 Pr1 3.6316(8) 2_565
Mn4 O24 1.878(3) .
Mn4 O15 1.883(3) .
Mn4 O26 1.887(3) 2_565
Mn4 N2 2.030(4) .
Mn4 O6 2.198(3) 2_565
Mn4 O13 2.331(16) .
Mn4 O01 2.419(13) .
Mn4 Pr1 3.6418(7) 2_565
N1 C56 1.347(6) .
N1 C60 1.349(7) .
N2 C50 1.351(7) .
N2 C54 1.355(6) .
N3 O18 1.225(7) .
N3 O19 1.264(7) .
N3 O17 1.266(7) .
N4 O21 1.216(6) .
N4 O20 1.261(6) .
N4 O22 1.270(7) .
O1 C7 1.258(10) .
O2 C7 1.219(9) .
O2 Pr2 2.369(5) 2_565
O3 C14 1.261(10) .
O4 C14 1.229(10) .
O4 Pr2 2.373(6) 2_565
O5 C21 1.256(6) .
O6 C21 1.287(6) .
O6 Mn4 2.198(3) 2_565
O7 C28 1.245(6) .
O8 C28 1.276(7) .
O9 C35 1.241(6) .
O9 Mn2 2.097(4) 2_565
O10 C35 1.282(6) .
O10 Mn3 2.225(3) 2_565
O11 C42 1.279(6) .
O12 C42 1.244(6) .
O15 C55 1.411(6) .
O16 C61 1.415(6) .
O23 Mn2 2.071(3) 2_565
O24 Mn2 1.878(3) 2_565
O26 Mn4 1.887(3) 2_565
O26 Mn3 1.897(3) 2_565
O26 Pr2 2.527(3) 2_565
C1 C6 1.354(12) .
C1 C2 1.365(12) .
C1 C7 1.479(10) .
C2 C3 1.405(13) .
C2 H2A 0.9300 .
C3 C4 1.422(15) .
C3 H3A 0.9300 .
C4 C5 1.306(14) .
C4 H4A 0.9300 .
C5 C6 1.373(13) .
C5 H5A 0.9300 .
C6 H6A 0.9300 .
C8 C13 1.411(13) .
C8 C9 1.408(13) .
C8 C14 1.415(10) .
C9 C10 1.442(14) .
C9 H9A 0.9300 .
C10 C11 1.317(16) .
C10 H10A 0.9300 .
C11 C12 1.335(16) .
C11 H11A 0.9300 .
C12 C13 1.367(13) .
C12 H12A 0.9300 .
C13 H13A 0.9300 .
C15 C16 1.375(8) .
C15 C20 1.379(9) .
C15 C21 1.490(7) .
C16 C17 1.383(12) .
C16 H16A 0.9300 .
C17 C18 1.331(15) .
C17 H17A 0.9300 .
C18 C19 1.374(15) .
C18 H18A 0.9300 .
C19 C20 1.392(10) .
C19 H19A 0.9300 .
C20 H20A 0.9300 .
C22 C23 1.370(8) .
C22 C27 1.399(8) .
C22 C28 1.485(7) .
C23 C24 1.373(9) .
C23 H23A 0.9300 .
C24 C25 1.372(10) .
C24 H24A 0.9300 .
C25 C26 1.384(10) .
C25 H25A 0.9300 .
C26 C27 1.378(8) .
C26 H26A 0.9300 .
C27 H27A 0.9300 .
C29 C30 1.379(8) .
C29 C34 1.391(8) .
C29 C35 1.494(6) .
C30 C31 1.399(9) .
C30 H30A 0.9300 .
C31 C32 1.372(11) .
C31 H31A 0.9300 .
C32 C33 1.367(10) .
C32 H32A 0.9300 .
C33 C34 1.386(8) .
C33 H33A 0.9300 .
C34 H34A 0.9300 .
C36 C41 1.384(8) .
C36 C37 1.390(8) .
C36 C42 1.494(7) .
C37 C38 1.382(9) .
C37 H37A 0.9300 .
C38 C39 1.376(11) .
C38 H38A 0.9300 .
C39 C40 1.367(11) .
C39 H39A 0.9300 .
C40 C41 1.391(9) .
C40 H40A 0.9300 .
C41 H41A 0.9300 .
C50 C51 1.387(7) .
C50 C55 1.490(7) .
C51 C52 1.366(8) .
C51 H51A 0.9300 .
C52 C53 1.377(8) .
C52 H52A 0.9300 .
C53 C54 1.371(7) .
C53 H53A 0.9300 .
C54 H54A 0.9300 .
C55 H55A 0.9700 .
C55 H55B 0.9700 .
C56 C57 1.389(8) .
C56 C61 1.498(8) .
C57 C58 1.383(9) .
C57 H57A 0.9300 .
C58 C59 1.378(8) .
C58 H58A 0.9300 .
C59 C60 1.378(8) .
C59 H59A 0.9300 .
C60 H60A 0.9300 .
C61 H61A 0.9700 .
C61 H61B 0.9700 .
C43 C44 1.3900 .
C43 C48 1.3900 .
C43 C49 1.524(9) .
C44 C45 1.3900 .
C44 H44A 0.9300 .
C45 C46 1.3900 .
C45 H45A 0.9300 .
C46 C47 1.3900 .
C46 H46A 0.9300 .
C47 C48 1.3900 .
C47 H47A 0.9300 .
C48 H48A 0.9300 .
C49 O02 1.250(9) .
C49 O13 1.312(19) .
O01 C02 1.339(9) .
C02 C03 1.501(9) .
C02 H0B 0.9700 .
C02 H0F 0.9700 .
C03 H0C 0.9600 .
C03 H0D 0.9600 .
C03 H0E 0.9600 .

loop_
_platon_squeeze_void_nr
_platon_squeeze_void_average_x
_platon_squeeze_void_average_y
_platon_squeeze_void_average_z
_platon_squeeze_void_volume
_platon_squeeze_void_count_electrons
_platon_squeeze_void_content
1 0.000 0.500 0.500 203 27 ' '
2 0.048 0.181 0.321 8 1 ' '
3 0.951 0.819 0.679 8 1 ' '
